data_2217056
loop_
_publ_author_name
'Chong-Bo Liu'
'Dan-Dan Chen'
'Hui-Liang Wen'

_publ_section_title
;
 3,5-Dibromo-2-hydroxybenzoic acid
;
_journal_coeditor_code GG2052
_journal_issue 1
_journal_name_full 'Acta Crystallographica Section E'
_journal_page_first o3
_journal_page_last o3
_journal_paper_doi 10.1107/S1600536807062320
_journal_volume 64
_journal_year 2008
_chemical_formula_iupac 'C7 H4 Br2 O3'
_chemical_formula_moiety 'C7 H4 Br2 O3'
_chemical_formula_sum 'C7 H4 Br2 O3'
_chemical_formula_weight 295.92
_chemical_melting_point 500
_chemical_name_systematic
;
3,5-Dibromo-2-hydroxybenzoic acid
;
_space_group_IT_number 15
_symmetry_cell_setting monoclinic
_symmetry_space_group_name_Hall '-C 2yc'
_symmetry_space_group_name_H-M 'C 1 2/c 1'
_atom_sites_solution_hydrogens geom
_atom_sites_solution_primary direct
_atom_sites_solution_secondary difmap
_audit_creation_method SHELXL-97
_cell_angle_alpha 90
_cell_angle_beta 105.606(3)
_cell_angle_gamma 90
_cell_formula_units_Z 8
_cell_length_a 10.770(3)
_cell_length_b 11.082(3)
_cell_length_c 14.879(4)
_cell_measurement_reflns_used 2346
_cell_measurement_temperature 293(2)
_cell_measurement_theta_max 26.29
_cell_measurement_theta_min 2.69
_cell_volume 1710.4(8)
_computing_cell_refinement 'SMART (Bruker, 1998)'
_computing_data_collection 'SMART (Bruker, 1998)'
_computing_data_reduction 'SAINT (Bruker, 1998)'
_computing_molecular_graphics 'SHELXTL (Bruker, 1998)'
_computing_publication_material 'SHELXTL (Bruker, 1998)'
_computing_structure_refinement 'SHELXL97 (Sheldrick, 1997)'
_computing_structure_solution 'SHELXS97 (Sheldrick, 1997)'
_diffrn_ambient_temperature 293(2)
_diffrn_measured_fraction_theta_full 1.00
_diffrn_measured_fraction_theta_max 1.00
_diffrn_measurement_device_type 'Bruker SMART CCD'
_diffrn_measurement_method '\f and \w scans'
_diffrn_radiation_monochromator graphite
_diffrn_radiation_source 'fine-focus sealed tube'
_diffrn_radiation_type MoK\a
_diffrn_radiation_wavelength 0.71073
_diffrn_reflns_av_R_equivalents 0.0318
_diffrn_reflns_av_sigmaI/netI 0.0285
_diffrn_reflns_limit_h_max 13
_diffrn_reflns_limit_h_min -13
_diffrn_reflns_limit_k_max 13
_diffrn_reflns_limit_k_min -13
_diffrn_reflns_limit_l_max 18
_diffrn_reflns_limit_l_min -17
_diffrn_reflns_number 6362
_diffrn_reflns_theta_full 25.50
_diffrn_reflns_theta_max 25.50
_diffrn_reflns_theta_min 2.69
_diffrn_standards_decay_% 0
_diffrn_standards_interval_count 0
_diffrn_standards_number 0
_exptl_absorpt_coefficient_mu 9.439
_exptl_absorpt_correction_T_max 0.2430
_exptl_absorpt_correction_T_min 0.0883
_exptl_absorpt_correction_type multi-scan
_exptl_absorpt_process_details '(SADABS; Sheldrick, 1996)'
_exptl_crystal_colour light-yellow
_exptl_crystal_density_diffrn 2.298
_exptl_crystal_density_method 'not measured'
_exptl_crystal_description block
_exptl_crystal_F_000 1120
_exptl_crystal_size_max 0.50
_exptl_crystal_size_mid 0.31
_exptl_crystal_size_min 0.21
_refine_diff_density_max 0.824
_refine_diff_density_min -0.813
_refine_ls_extinction_method none
_refine_ls_goodness_of_fit_ref 1.785
_refine_ls_hydrogen_treatment constr
_refine_ls_matrix_type full
_refine_ls_number_parameters 111
_refine_ls_number_reflns 1599
_refine_ls_number_restraints 0
_refine_ls_restrained_S_all 1.785
_refine_ls_R_factor_all 0.0432
_refine_ls_R_factor_gt 0.0308
_refine_ls_shift/su_max 0.001
_refine_ls_shift/su_mean 0.000
_refine_ls_structure_factor_coef Fsqd
_refine_ls_weighting_details 'w=1/[\s^2^(Fo^2^)] where P=(Fo^2^+2Fc^2^)/3'
_refine_ls_weighting_scheme calc
_refine_ls_wR_factor_gt 0.0594
_refine_ls_wR_factor_ref 0.0612
_reflns_number_gt 1286
_reflns_number_total 1599
_reflns_threshold_expression I>2\s(I)
_cod_data_source_file gg2052.cif
_cod_data_source_block I
_cod_depositor_comments
;
The following automatic conversions were performed:
'_symmetry_cell_setting' value 'Monoclinic' changed to 'monoclinic'
according to '/home/saulius/struct/CIF-dictionaries/cif_core.dic'
dictionary named 'cif_core.dic' version 2.4.1 from 2010-06-29.

Automatic conversion script
Id: cif_fix_enum 1527 2010-12-29 10:47:43Z saulius 

The following automatic conversions were performed:

'_symmetry_cell_setting' value 'Monoclinic' changed to 'monoclinic'
according to /home/saulius/struct/CIF-dictionaries/cif_core.dic
dictionary named 'cif_core.dic' version 2.4.1 from 2010-06-29.

Automatic conversion script
Id: cif_fix_values 1715 2011-07-08 13:25:40Z adriana 
;
_cod_original_sg_symbol_H-M 'C 2/c'
_cod_database_code 2217056
_cod_database_fobs_code 2217056

loop_
_symmetry_equiv_pos_as_xyz
'x, y, z'
'-x, y, -z+1/2'
'x+1/2, y+1/2, z'
'-x+1/2, y+1/2, -z+1/2'
'-x, -y, -z'
'x, -y, z-1/2'
'-x+1/2, -y+1/2, -z'
'x+1/2, -y+1/2, z-1/2'

loop_
_atom_site_type_symbol
_atom_site_label
_atom_site_fract_x
_atom_site_fract_y
_atom_site_fract_z
_atom_site_U_iso_or_equiv
_atom_site_adp_type
_atom_site_calc_flag
_atom_site_refinement_flags
_atom_site_occupancy
Br Br1 1.06441(4) 0.35585(3) 0.42603(3) 0.07017(19) Uani d . 1
Br Br2 0.68570(4) 0.02983(4) 0.22295(3) 0.05891(17) Uani d . 1
O O1 1.2480(2) -0.0861(2) 0.49804(18) 0.0543(7) Uani d . 1
H H1 1.2875 -0.1464 0.5219 0.081 Uiso calc R 1
O O2 1.1105(2) -0.2248(2) 0.41973(16) 0.0545(7) Uani d . 1
O O3 0.8866(2) -0.1506(2) 0.31093(18) 0.0560(7) Uani d . 1
H H3 0.9422 -0.2005 0.3341 0.084 Uiso calc R 1
C C1 1.1390(3) -0.1185(3) 0.4393(2) 0.0422(9) Uani d . 1
C C2 1.0523(3) -0.0171(3) 0.3998(2) 0.0376(8) Uani d . 1
C C3 1.0907(3) 0.1018(3) 0.4246(2) 0.0403(9) Uani d . 1
H H3A 1.1712 0.1172 0.4654 0.048 Uiso calc R 1
C C4 1.0092(3) 0.1959(3) 0.3885(2) 0.0412(9) Uani d . 1
C C5 0.8890(3) 0.1766(3) 0.3280(2) 0.0414(9) Uani d . 1
H H5 0.8349 0.2410 0.3040 0.050 Uiso calc R 1
C C6 0.8509(3) 0.0593(3) 0.3040(2) 0.0395(9) Uani d . 1
C C7 0.9306(3) -0.0390(3) 0.3386(2) 0.0387(8) Uani d . 1

loop_
_atom_site_aniso_label
_atom_site_aniso_U_11
_atom_site_aniso_U_22
_atom_site_aniso_U_33
_atom_site_aniso_U_12
_atom_site_aniso_U_13
_atom_site_aniso_U_23
Br1 0.0482(3) 0.0329(2) 0.1040(4) -0.00311(18) -0.0233(2) 0.0025(2)
Br2 0.0371(2) 0.0526(3) 0.0726(3) -0.00593(18) -0.0101(2) -0.0044(2)
O1 0.0511(16) 0.0353(14) 0.0606(17) 0.0064(12) -0.0126(13) 0.0036(12)
O2 0.0583(17) 0.0327(15) 0.0596(17) 0.0041(12) -0.0064(13) -0.0017(12)
O3 0.0514(16) 0.0348(15) 0.0690(18) -0.0019(12) -0.0056(13) -0.0074(13)
C1 0.039(2) 0.043(2) 0.041(2) 0.0019(17) 0.0051(17) 0.0040(17)
C2 0.040(2) 0.033(2) 0.037(2) 0.0013(16) 0.0032(17) 0.0044(15)
C3 0.0332(19) 0.037(2) 0.043(2) -0.0024(16) -0.0032(16) 0.0013(16)
C4 0.041(2) 0.0296(19) 0.047(2) -0.0045(15) 0.0024(18) 0.0026(16)
C5 0.0325(19) 0.036(2) 0.050(2) 0.0017(16) 0.0011(17) 0.0028(17)
C6 0.0326(19) 0.041(2) 0.041(2) -0.0032(16) 0.0026(16) -0.0023(16)
C7 0.042(2) 0.035(2) 0.037(2) -0.0032(17) 0.0082(17) -0.0017(16)

loop_
_atom_type_symbol
_atom_type_description
_atom_type_scat_dispersion_real
_atom_type_scat_dispersion_imag
_atom_type_scat_source
C C 0.0033 0.0016 'International Tables Vol C Tables 4.2.6.8 and 6.1.1.4'
H H 0.0000 0.0000 'International Tables Vol C Tables 4.2.6.8 and 6.1.1.4'
O O 0.0106 0.0060 'International Tables Vol C Tables 4.2.6.8 and 6.1.1.4'
Br Br -0.2901 2.4595 'International Tables Vol C Tables 4.2.6.8 and 6.1.1.4'

loop_
_geom_angle_atom_site_label_1
_geom_angle_atom_site_label_2
_geom_angle_atom_site_label_3
_geom_angle
C1 O1 H1 109.5
C7 O3 H3 109.5
O2 C1 O1 122.7(3)
O2 C1 C2 122.9(3)
O1 C1 C2 114.4(3)
C3 C2 C7 119.5(3)
C3 C2 C1 120.0(3)
C7 C2 C1 120.4(3)
C4 C3 C2 119.9(3)
C4 C3 H3A 120.1
C2 C3 H3A 120.1
C3 C4 C5 121.7(3)
C3 C4 Br1 118.3(3)
C5 C4 Br1 119.9(3)
C6 C5 C4 118.4(3)
C6 C5 H5 120.8
C4 C5 H5 120.8
C5 C6 C7 122.0(3)
C5 C6 Br2 119.4(3)
C7 C6 Br2 118.6(3)
O3 C7 C6 118.2(3)
O3 C7 C2 123.2(3)
C6 C7 C2 118.5(3)

loop_
_geom_bond_atom_site_label_1
_geom_bond_atom_site_label_2
_geom_bond_distance
Br1 C4 1.905(3)
Br2 C6 1.890(3)
O1 C1 1.311(4)
O1 H1 0.8200
O2 C1 1.233(4)
O3 C7 1.348(4)
O3 H3 0.8200
C1 C2 1.478(5)
C2 C3 1.401(4)
C2 C7 1.402(5)
C3 C4 1.375(5)
C3 H3A 0.9300
C4 C5 1.381(5)
C5 C6 1.380(4)
C5 H5 0.9300
C6 C7 1.397(5)

loop_
_geom_hbond_atom_site_label_D
_geom_hbond_atom_site_label_H
_geom_hbond_atom_site_label_A
_geom_hbond_site_symmetry_A
_geom_hbond_distance_DH
_geom_hbond_distance_HA
_geom_hbond_distance_DA
_geom_hbond_angle_DHA
_geom_hbond_publ_flag
O1 H1 O2 7_746 0.82 1.87 2.684(3) 175 yes
O3 H3 O2 . 0.82 1.93 2.648(3) 145 yes
C3 H3A Br1 7_756 0.93 2.89 3.810(3) 172 yes

loop_
_geom_torsion_atom_site_label_1
_geom_torsion_atom_site_label_2
_geom_torsion_atom_site_label_3
_geom_torsion_atom_site_label_4
_geom_torsion
O2 C1 C2 C3 -179.7(3)
O1 C1 C2 C3 1.3(5)
O2 C1 C2 C7 1.2(6)
O1 C1 C2 C7 -177.8(3)
C7 C2 C3 C4 -0.3(5)
C1 C2 C3 C4 -179.3(3)
C2 C3 C4 C5 0.2(5)
C2 C3 C4 Br1 178.9(2)
C3 C4 C5 C6 0.2(5)
Br1 C4 C5 C6 -178.5(2)
C4 C5 C6 C7 -0.5(5)
C4 C5 C6 Br2 179.0(3)
C5 C6 C7 O3 -179.3(3)
Br2 C6 C7 O3 1.2(4)
C5 C6 C7 C2 0.5(5)
Br2 C6 C7 C2 -179.0(2)
C3 C2 C7 O3 179.7(3)
C1 C2 C7 O3 -1.2(5)
C3 C2 C7 C6 -0.1(5)
C1 C2 C7 C6 179.0(3)

loop_
_cod_related_entry_id
_cod_related_entry_database
_cod_related_entry_code
1 ChemSpider 17440
